data_1518644
loop_
_publ_author_name
'Manna, Manash Kumar'
'Hossian, Asik'
'Jana, Ranjan'

_publ_section_title
;
 Merging C-h activation and alkene difunctionalization at room
 temperature: a palladium-catalyzed divergent synthesis of indoles and
 indolines.
;
_journal_issue 3
_journal_name_full 'Organic letters'
_journal_page_first 672
_journal_page_last 675
_journal_paper_doi 10.1021/ol5036968
_journal_volume 17
_journal_year 2015
_chemical_formula_moiety 'C23 H20 N2 O'
_chemical_formula_sum 'C23 H20 N2 O'
_chemical_formula_weight 340.41
_space_group_crystal_system triclinic
_space_group_IT_number 2
_space_group_name_Hall '-P 1'
_space_group_name_H-M_alt 'P -1'
_symmetry_space_group_name_Hall '-P 1'
_symmetry_space_group_name_H-M 'P -1'
_atom_sites_solution_hydrogens geom
_atom_sites_solution_primary direct
_audit_creation_date 2015-01-15
_audit_creation_method
;
Olex2 1.2
(compiled 2014.07.22 svn.r2960 for OlexSys, GUI svn.r4862)
;
_cell_angle_alpha 67.812(3)
_cell_angle_beta 80.532(3)
_cell_angle_gamma 84.005(3)
_cell_formula_units_Z 2
_cell_length_a 6.3450(14)
_cell_length_b 11.725(3)
_cell_length_c 13.300(3)
_cell_measurement_reflns_used 2881
_cell_measurement_temperature 296(2)
_cell_measurement_theta_max 27.47
_cell_measurement_theta_min 2.94
_cell_volume 902.7(4)
_computing_cell_refinement 'SAINT v8.34A (Bruker, 2013)'
_computing_data_reduction 'SAINT v8.34A (Bruker, 2013)'
_computing_molecular_graphics 'Olex2 (Dolomanov et al., 2009)'
_computing_publication_material 'Olex2 (Dolomanov et al., 2009)'
_computing_structure_refinement 'ShelXL (Sheldrick, 2008)'
_computing_structure_solution 'ShelXT (Sheldrick, 2008)'
_diffrn_ambient_temperature 296.15
_diffrn_measured_fraction_theta_full 0.973
_diffrn_measured_fraction_theta_max 0.958
_diffrn_measurement_device_type 'Bruker APEX-II CCD'
_diffrn_measurement_method '\f and \w scans'
_diffrn_radiation_type MoK\a
_diffrn_radiation_wavelength 0.71073
_diffrn_reflns_av_R_equivalents 0.0386
_diffrn_reflns_av_unetI/netI 0.0473
_diffrn_reflns_Laue_measured_fraction_full 0.973
_diffrn_reflns_Laue_measured_fraction_max 0.958
_diffrn_reflns_limit_h_max 8
_diffrn_reflns_limit_h_min -3
_diffrn_reflns_limit_k_max 15
_diffrn_reflns_limit_k_min -15
_diffrn_reflns_limit_l_max 17
_diffrn_reflns_limit_l_min -16
_diffrn_reflns_number 8685
_diffrn_reflns_point_group_measured_fraction_full 0.973
_diffrn_reflns_point_group_measured_fraction_max 0.958
_diffrn_reflns_theta_full 26.000
_diffrn_reflns_theta_max 27.664
_diffrn_reflns_theta_min 1.669
_diffrn_standards_number 0
_exptl_absorpt_coefficient_mu 0.077
_exptl_absorpt_correction_T_max 0.7456
_exptl_absorpt_correction_T_min 0.6172
_exptl_absorpt_correction_type multi-scan
_exptl_absorpt_process_details
;
SADABS-2014/4 (Bruker,2014) was used for absorption correction.
wR2(int) was 0.0891 before and 0.0498 after correction.
The Ratio of minimum to maximum transmission is 0.8278.
The \l/2 correction factor is 0.00150.
;
_exptl_crystal_colour colourless
_exptl_crystal_colour_primary colourless
_exptl_crystal_density_diffrn 1.252
_exptl_crystal_description block
_exptl_crystal_F_000 360
_exptl_crystal_size_max 0.47
_exptl_crystal_size_mid 0.43
_exptl_crystal_size_min 0.31
_refine_diff_density_max 0.162
_refine_diff_density_min -0.194
_refine_diff_density_rms 0.044
_refine_ls_extinction_method none
_refine_ls_goodness_of_fit_ref 1.027
_refine_ls_hydrogen_treatment constr
_refine_ls_matrix_type full
_refine_ls_number_parameters 237
_refine_ls_number_reflns 4046
_refine_ls_number_restraints 0
_refine_ls_restrained_S_all 1.027
_refine_ls_R_factor_all 0.0663
_refine_ls_R_factor_gt 0.0468
_refine_ls_shift/su_max 0.000
_refine_ls_shift/su_mean 0.000
_refine_ls_structure_factor_coef Fsqd
_refine_ls_weighting_details 'w=1/[\s^2^(Fo^2^)+(0.0858P)^2^+0.0982P] where P=(Fo^2^+2Fc^2^)/3'
_refine_ls_weighting_scheme calc
_refine_ls_wR_factor_gt 0.1351
_refine_ls_wR_factor_ref 0.1589
_reflns_Friedel_coverage 0.000
_reflns_number_gt 2958
_reflns_number_total 4046
_reflns_threshold_expression 'I > 2\s(I)'
_cod_data_source_file ol5036968_si_002.cif
_cod_data_source_block rj_ah152_sep14_0m_a
_cod_depositor_comments 'Adding full bibliography for 1518643--1518644.cif.'
_cod_original_cell_volume 902.8(4)
_cod_database_code 1518644
_shelx_space_group_comment
;
The symmetry employed for this shelxl refinement is uniquely defined
by the following loop, which should always be used as a source of
symmetry information in preference to the above space-group names.
They are only intended as comments.
;
_olex2_refinement_description
;
1. Fixed Uiso
 At 1.2 times of:
  All C(H) groups
 At 1.5 times of:
  All C(H,H,H) groups
2.a Aromatic/amide H refined with riding coordinates:
 C20(H20), C8(H8), C6(H6), C2(H2), C5(H5), C10(H10), C14(H14), C16(H16),
 C19(H19), C18(H18), C11(H11), C12(H12), C13(H13), C17(H17)
2.b Idealised Me refined as rotating group:
 C22(H22A,H22B,H22C), C23(H23A,H23B,H23C)
;
_shelx_shelxl_version_number 2014/7
_olex2_submission_special_instructions 'No special instructions were received'

loop_
_space_group_symop_operation_xyz
'x, y, z'
'-x, -y, -z'

loop_
_atom_site_label
_atom_site_type_symbol
_atom_site_fract_x
_atom_site_fract_y
_atom_site_fract_z
_atom_site_U_iso_or_equiv
_atom_site_adp_type
_atom_site_occupancy
_atom_site_site_symmetry_order
_atom_site_calc_flag
_atom_site_refinement_flags_posn
O1 O 0.7391(2) 0.09014(10) 0.34394(10) 0.0563(3) Uani 1 1 d .
N1 N 0.7489(2) 0.30033(11) 0.28980(10) 0.0408(3) Uani 1 1 d .
N2 N 0.7863(2) 0.16876(12) 0.46916(10) 0.0445(3) Uani 1 1 d .
C21 C 0.7604(2) 0.17698(13) 0.36861(12) 0.0396(3) Uani 1 1 d .
C15 C 1.0254(2) 0.27057(14) 0.14242(12) 0.0413(3) Uani 1 1 d .
C4 C 0.5779(2) 0.38319(13) 0.29782(12) 0.0403(3) Uani 1 1 d .
C3 C 0.5664(2) 0.47344(14) 0.19253(12) 0.0425(4) Uani 1 1 d .
C7 C 0.2651(2) 0.57234(14) 0.26792(13) 0.0431(4) Uani 1 1 d .
C1 C 0.8367(3) 0.33594(14) 0.17859(12) 0.0429(4) Uani 1 1 d .
C9 C 0.0983(3) 0.67311(14) 0.25816(12) 0.0425(4) Uani 1 1 d .
C20 C 1.1980(3) 0.23077(16) 0.20148(13) 0.0494(4) Uani 1 1 d .
H20 H 1.1923 0.2431 0.2670 0.059 Uiso 1 1 calc R
C8 C 0.4100(3) 0.56901(14) 0.17898(13) 0.0459(4) Uani 1 1 d .
H8 H 0.4032 0.6304 0.1103 0.055 Uiso 1 1 calc R
C6 C 0.2784(3) 0.47867(15) 0.37128(13) 0.0467(4) Uani 1 1 d .
H6 H 0.1798 0.4810 0.4306 0.056 Uiso 1 1 calc R
C2 C 0.7314(3) 0.44084(15) 0.11971(13) 0.0478(4) Uani 1 1 d .
H2 H 0.7615 0.4841 0.0447 0.057 Uiso 1 1 calc R
C5 C 0.4319(3) 0.38391(15) 0.38780(12) 0.0471(4) Uani 1 1 d .
H5 H 0.4378 0.3226 0.4566 0.057 Uiso 1 1 calc R
C10 C -0.1139(3) 0.64757(16) 0.30287(14) 0.0496(4) Uani 1 1 d .
H10 H -0.1526 0.5659 0.3353 0.060 Uiso 1 1 calc R
C14 C 0.1494(3) 0.79627(15) 0.20905(14) 0.0512(4) Uani 1 1 d .
H14 H 0.2888 0.8164 0.1767 0.061 Uiso 1 1 calc R
C16 C 1.0387(3) 0.25178(17) 0.04459(13) 0.0543(4) Uani 1 1 d .
H16 H 0.9254 0.2781 0.0036 0.065 Uiso 1 1 calc R
C19 C 1.3777(3) 0.17324(17) 0.16440(15) 0.0550(4) Uani 1 1 d .
H19 H 1.4919 0.1471 0.2048 0.066 Uiso 1 1 calc R
C18 C 1.3873(3) 0.15470(18) 0.06769(15) 0.0592(5) Uani 1 1 d .
H18 H 1.5078 0.1153 0.0429 0.071 Uiso 1 1 calc R
C11 C -0.2673(3) 0.74022(18) 0.30016(15) 0.0567(4) Uani 1 1 d .
H11 H -0.4082 0.7210 0.3298 0.068 Uiso 1 1 calc R
C12 C -0.2121(3) 0.86102(18) 0.25367(15) 0.0599(5) Uani 1 1 d .
H12 H -0.3150 0.9237 0.2533 0.072 Uiso 1 1 calc R
C13 C -0.0051(3) 0.88933(16) 0.20777(16) 0.0605(5) Uani 1 1 d .
H13 H 0.0316 0.9713 0.1757 0.073 Uiso 1 1 calc R
C22 C 0.7554(3) 0.05164(17) 0.56066(14) 0.0600(5) Uani 1 1 d .
H22A H 0.7141 -0.0082 0.5352 0.090 Uiso 1 1 calc GR
H22B H 0.6452 0.0624 0.6156 0.090 Uiso 1 1 calc GR
H22C H 0.8864 0.0235 0.5915 0.090 Uiso 1 1 calc GR
C17 C 1.2188(3) 0.1944(2) 0.00741(15) 0.0641(5) Uani 1 1 d .
H17 H 1.2264 0.1825 -0.0584 0.077 Uiso 1 1 calc R
C23 C 0.8729(3) 0.26375(18) 0.49322(15) 0.0604(5) Uani 1 1 d .
H23A H 0.9141 0.3310 0.4261 0.091 Uiso 1 1 calc GR
H23B H 0.9957 0.2303 0.5304 0.091 Uiso 1 1 calc GR
H23C H 0.7663 0.2929 0.5392 0.091 Uiso 1 1 calc GR

loop_
_atom_site_aniso_label
_atom_site_aniso_U_11
_atom_site_aniso_U_22
_atom_site_aniso_U_33
_atom_site_aniso_U_23
_atom_site_aniso_U_13
_atom_site_aniso_U_12
O1 0.0735(8) 0.0409(6) 0.0569(7) -0.0162(5) -0.0175(6) -0.0061(6)
N1 0.0483(7) 0.0349(6) 0.0326(6) -0.0054(5) -0.0064(5) 0.0012(5)
N2 0.0536(8) 0.0382(7) 0.0355(7) -0.0045(5) -0.0102(5) -0.0035(6)
C21 0.0393(8) 0.0352(7) 0.0394(8) -0.0074(6) -0.0070(6) -0.0022(6)
C15 0.0448(8) 0.0385(8) 0.0340(7) -0.0064(6) -0.0042(6) -0.0024(6)
C4 0.0456(8) 0.0344(7) 0.0367(8) -0.0077(6) -0.0074(6) -0.0013(6)
C3 0.0483(9) 0.0365(8) 0.0364(8) -0.0058(6) -0.0067(6) -0.0025(7)
C7 0.0464(8) 0.0363(8) 0.0436(8) -0.0105(6) -0.0084(7) -0.0015(6)
C1 0.0483(8) 0.0411(8) 0.0348(8) -0.0085(6) -0.0059(6) -0.0029(7)
C9 0.0491(9) 0.0390(8) 0.0390(8) -0.0129(6) -0.0096(6) 0.0007(7)
C20 0.0515(9) 0.0541(10) 0.0413(8) -0.0145(7) -0.0103(7) -0.0015(8)
C8 0.0526(9) 0.0371(8) 0.0387(8) -0.0031(6) -0.0086(7) 0.0006(7)
C6 0.0509(9) 0.0432(9) 0.0407(8) -0.0114(7) -0.0022(7) -0.0006(7)
C2 0.0546(10) 0.0450(9) 0.0336(8) -0.0043(6) -0.0047(7) 0.0007(7)
C5 0.0545(9) 0.0423(8) 0.0351(8) -0.0047(6) -0.0047(7) 0.0006(7)
C10 0.0522(9) 0.0453(9) 0.0487(9) -0.0128(7) -0.0099(7) -0.0029(7)
C14 0.0551(10) 0.0418(9) 0.0516(10) -0.0105(7) -0.0096(7) -0.0024(7)
C16 0.0572(10) 0.0646(11) 0.0376(8) -0.0148(8) -0.0114(7) 0.0047(8)
C19 0.0467(9) 0.0580(11) 0.0527(10) -0.0115(8) -0.0090(7) -0.0001(8)
C18 0.0537(10) 0.0605(11) 0.0520(10) -0.0143(9) 0.0055(8) 0.0022(8)
C11 0.0510(10) 0.0668(12) 0.0523(10) -0.0233(9) -0.0086(8) 0.0062(8)
C12 0.0705(12) 0.0562(11) 0.0558(11) -0.0262(9) -0.0176(9) 0.0207(9)
C13 0.0806(13) 0.0382(9) 0.0607(11) -0.0147(8) -0.0167(10) 0.0034(9)
C22 0.0672(11) 0.0514(10) 0.0422(9) 0.0037(7) -0.0058(8) -0.0024(9)
C17 0.0712(12) 0.0788(13) 0.0409(9) -0.0250(9) -0.0007(8) 0.0035(10)
C23 0.0746(12) 0.0619(11) 0.0498(10) -0.0212(9) -0.0159(9) -0.0108(10)

loop_
_atom_type_symbol
_atom_type_description
_atom_type_scat_dispersion_real
_atom_type_scat_dispersion_imag
_atom_type_scat_source
C C 0.0033 0.0016 'International Tables Vol C Tables 4.2.6.8 and 6.1.1.4'
H H 0.0000 0.0000 'International Tables Vol C Tables 4.2.6.8 and 6.1.1.4'
N N 0.0061 0.0033 'International Tables Vol C Tables 4.2.6.8 and 6.1.1.4'
O O 0.0106 0.0060 'International Tables Vol C Tables 4.2.6.8 and 6.1.1.4'

loop_
_geom_angle_atom_site_label_1
_geom_angle_atom_site_label_2
_geom_angle_atom_site_label_3
_geom_angle
C4 N1 C21 121.98(12)
C4 N1 C1 107.73(12)
C1 N1 C21 124.50(13)
C21 N2 C22 119.39(14)
C21 N2 C23 124.67(13)
C23 N2 C22 115.36(14)
O1 C21 N1 120.58(14)
O1 C21 N2 124.63(14)
N2 C21 N1 114.72(13)
C20 C15 C1 121.67(14)
C16 C15 C1 119.95(14)
C16 C15 C20 118.33(15)
N1 C4 C3 108.00(13)
C5 C4 N1 130.27(14)
C5 C4 C3 121.71(15)
C4 C3 C2 106.73(14)
C8 C3 C4 119.18(14)
C8 C3 C2 134.08(14)
C8 C7 C9 121.98(14)
C8 C7 C6 119.16(15)
C6 C7 C9 118.85(14)
N1 C1 C15 121.63(13)
C2 C1 N1 108.98(14)
C2 C1 C15 129.13(14)
C10 C9 C7 121.04(14)
C14 C9 C7 121.34(14)
C14 C9 C10 117.54(15)
C15 C20 H20 119.5
C19 C20 C15 121.01(16)
C19 C20 H20 119.5
C3 C8 H8 120.0
C7 C8 C3 119.93(14)
C7 C8 H8 120.0
C7 C6 H6 118.8
C5 C6 C7 122.44(15)
C5 C6 H6 118.8
C3 C2 H2 125.8
C1 C2 C3 108.47(14)
C1 C2 H2 125.8
C4 C5 H5 121.2
C6 C5 C4 117.52(14)
C6 C5 H5 121.2
C9 C10 H10 119.2
C11 C10 C9 121.54(16)
C11 C10 H10 119.2
C9 C14 H14 119.6
C13 C14 C9 120.72(17)
C13 C14 H14 119.6
C15 C16 H16 119.7
C17 C16 C15 120.63(16)
C17 C16 H16 119.7
C20 C19 H19 120.1
C18 C19 C20 119.81(17)
C18 C19 H19 120.1
C19 C18 H18 119.9
C19 C18 C17 120.11(17)
C17 C18 H18 119.9
C10 C11 H11 120.1
C12 C11 C10 119.88(17)
C12 C11 H11 120.1
C11 C12 H12 120.0
C13 C12 C11 120.01(17)
C13 C12 H12 120.0
C14 C13 H13 119.9
C12 C13 C14 120.27(17)
C12 C13 H13 119.9
N2 C22 H22A 109.5
N2 C22 H22B 109.5
N2 C22 H22C 109.5
H22A C22 H22B 109.5
H22A C22 H22C 109.5
H22B C22 H22C 109.5
C16 C17 H17 119.9
C18 C17 C16 120.10(17)
C18 C17 H17 119.9
N2 C23 H23A 109.5
N2 C23 H23B 109.5
N2 C23 H23C 109.5
H23A C23 H23B 109.5
H23A C23 H23C 109.5
H23B C23 H23C 109.5

loop_
_geom_bond_atom_site_label_1
_geom_bond_atom_site_label_2
_geom_bond_distance
O1 C21 1.2076(18)
N1 C21 1.4331(18)
N1 C4 1.3973(19)
N1 C1 1.4085(19)
N2 C21 1.340(2)
N2 C22 1.456(2)
N2 C23 1.449(2)
C15 C1 1.466(2)
C15 C20 1.391(2)
C15 C16 1.387(2)
C4 C3 1.409(2)
C4 C5 1.390(2)
C3 C8 1.395(2)
C3 C2 1.429(2)
C7 C9 1.484(2)
C7 C8 1.384(2)
C7 C6 1.408(2)
C1 C2 1.358(2)
C9 C10 1.393(2)
C9 C14 1.390(2)
C20 H20 0.9300
C20 C19 1.380(2)
C8 H8 0.9300
C6 H6 0.9300
C6 C5 1.375(2)
C2 H2 0.9300
C5 H5 0.9300
C10 H10 0.9300
C10 C11 1.375(2)
C14 H14 0.9300
C14 C13 1.386(3)
C16 H16 0.9300
C16 C17 1.381(3)
C19 H19 0.9300
C19 C18 1.374(3)
C18 H18 0.9300
C18 C17 1.378(3)
C11 H11 0.9300
C11 C12 1.372(3)
C12 H12 0.9300
C12 C13 1.372(3)
C13 H13 0.9300
C22 H22A 0.9600
C22 H22B 0.9600
C22 H22C 0.9600
C17 H17 0.9300
C23 H23A 0.9600
C23 H23B 0.9600
C23 H23C 0.9600

loop_
_geom_torsion_atom_site_label_1
_geom_torsion_atom_site_label_2
_geom_torsion_atom_site_label_3
_geom_torsion_atom_site_label_4
_geom_torsion
N1 C4 C3 C8 -178.73(13)
N1 C4 C3 C2 1.73(17)
N1 C4 C5 C6 179.83(15)
N1 C1 C2 C3 -1.79(18)
C21 N1 C4 C3 -157.06(13)
C21 N1 C4 C5 21.3(2)
C21 N1 C1 C15 -29.0(2)
C21 N1 C1 C2 156.31(14)
C15 C1 C2 C3 -175.91(15)
C15 C20 C19 C18 0.0(3)
C15 C16 C17 C18 0.2(3)
C4 N1 C21 O1 110.26(17)
C4 N1 C21 N2 -66.99(18)
C4 N1 C1 C15 177.52(13)
C4 N1 C1 C2 2.87(17)
C4 C3 C8 C7 -1.7(2)
C4 C3 C2 C1 0.04(18)
C3 C4 C5 C6 -2.0(2)
C7 C9 C10 C11 176.00(15)
C7 C9 C14 C13 -175.13(15)
C7 C6 C5 C4 0.3(2)
C1 N1 C21 O1 -39.6(2)
C1 N1 C21 N2 143.15(15)
C1 N1 C4 C3 -2.81(16)
C1 N1 C4 C5 175.54(16)
C1 C15 C20 C19 -177.69(14)
C1 C15 C16 C17 177.61(16)
C9 C7 C8 C3 178.93(14)
C9 C7 C6 C5 -178.23(14)
C9 C10 C11 C12 -0.7(3)
C9 C14 C13 C12 -1.0(3)
C20 C15 C1 N1 -40.7(2)
C20 C15 C1 C2 132.72(19)
C20 C15 C16 C17 0.3(3)
C20 C19 C18 C17 0.6(3)
C8 C3 C2 C1 -179.41(17)
C8 C7 C9 C10 132.62(17)
C8 C7 C9 C14 -50.6(2)
C8 C7 C6 C5 0.6(2)
C6 C7 C9 C10 -48.6(2)
C6 C7 C9 C14 128.18(17)
C6 C7 C8 C3 0.1(2)
C2 C3 C8 C7 177.64(17)
C5 C4 C3 C8 2.8(2)
C5 C4 C3 C2 -176.79(15)
C10 C9 C14 C13 1.7(2)
C10 C11 C12 C13 1.5(3)
C14 C9 C10 C11 -0.9(2)
C16 C15 C1 N1 142.08(16)
C16 C15 C1 C2 -44.5(2)
C16 C15 C20 C19 -0.5(2)
C19 C18 C17 C16 -0.7(3)
C11 C12 C13 C14 -0.6(3)
C22 N2 C21 O1 -9.9(2)
C22 N2 C21 N1 167.21(14)
C23 N2 C21 O1 160.97(17)
C23 N2 C21 N1 -21.9(2)
